data_1562697
loop_
_publ_author_name
'Xia, M.J.'
'Li, R.K.'

_publ_section_title
;
 Crystal structure, growth and characterization of LiPbB9O15: A new
 congruent melting nonlinear optical crystal
;
_journal_name_full 'Journal of Solid State Chemistry'
_journal_page_first 288
_journal_page_last 292
_journal_paper_doi 10.1016/j.jssc.2013.03.001
_journal_volume 201
_journal_year 2013
_chemical_formula_sum 'B9 Li O15 Pb'
_chemical_formula_weight 551.42
_space_group_IT_number 161
_space_group_name_Hall 'R 3 -2"c'
_space_group_name_H-M_alt 'R 3 c :H'
_symmetry_cell_setting hexagonal
_symmetry_space_group_name_H-M 'R 3 c :H'
_atom_sites_solution_primary direct
_atom_sites_solution_secondary difmap
_audit_creation_method SHELXL-97
_cell_angle_alpha 90.00
_cell_angle_beta 90.00
_cell_angle_gamma 120.00
_cell_formula_units_Z 24
_cell_length_a 21.649(11)
_cell_length_b 21.649(11)
_cell_length_c 17.193(11)
_cell_measurement_temperature 571(2)
_cell_volume 6978(7)
_computing_structure_refinement 'SHELXL-97 (Sheldrick, 1997)'
_computing_structure_solution 'SHELXS-97 (Sheldrick, 1990)'
_diffrn_ambient_temperature 571(2)
_diffrn_measured_fraction_theta_full 1.000
_diffrn_measured_fraction_theta_max 1.000
_diffrn_radiation_monochromator graphite
_diffrn_radiation_source 'fine-focus sealed tube'
_diffrn_radiation_type MoK\a
_diffrn_radiation_wavelength 0.71073
_diffrn_reflns_av_R_equivalents 0.0859
_diffrn_reflns_av_sigmaI/netI 0.0557
_diffrn_reflns_limit_h_max 28
_diffrn_reflns_limit_h_min -28
_diffrn_reflns_limit_k_max 28
_diffrn_reflns_limit_k_min -28
_diffrn_reflns_limit_l_max 22
_diffrn_reflns_limit_l_min -22
_diffrn_reflns_number 24378
_diffrn_reflns_theta_full 27.47
_diffrn_reflns_theta_max 27.47
_diffrn_reflns_theta_min 1.61
_exptl_absorpt_coefficient_mu 14.600
_exptl_absorpt_correction_type numerical
_exptl_crystal_density_diffrn 3.149
_exptl_crystal_density_method 'not measured'
_exptl_crystal_F_000 6000
_exptl_crystal_size_max 0.2
_exptl_crystal_size_mid 0.15
_exptl_crystal_size_min 0.1
_refine_diff_density_max 1.688
_refine_diff_density_min -2.059
_refine_diff_density_rms 0.191
_refine_ls_abs_structure_details 'Flack H D (1983), Acta Cryst. A39, 876-881'
_refine_ls_abs_structure_Flack 0.0(3)
_refine_ls_extinction_method none
_refine_ls_goodness_of_fit_ref 1.113
_refine_ls_matrix_type full
_refine_ls_number_parameters 299
_refine_ls_number_reflns 3556
_refine_ls_number_restraints 1
_refine_ls_restrained_S_all 1.113
_refine_ls_R_factor_all 0.0452
_refine_ls_R_factor_gt 0.0382
_refine_ls_shift/su_max 0.000
_refine_ls_shift/su_mean 0.000
_refine_ls_structure_factor_coef Fsqd
_refine_ls_weighting_details 'calc w=1/[\s^2^(Fo^2^)+(0.0199P)^2^+47.5086P] where P=(Fo^2^+2Fc^2^)/3'
_refine_ls_weighting_scheme calc
_refine_ls_wR_factor_gt 0.0721
_refine_ls_wR_factor_ref 0.0746
_reflns_number_gt 3220
_reflns_number_total 3556
_reflns_threshold_expression >2sigma(I)
_cod_data_source_file JSSC-2013-201-288.cif
_cod_data_source_block lipb3
_cod_original_sg_symbol_H-M R3c
_cod_database_code 1562697

loop_
_symmetry_equiv_pos_as_xyz
'x, y, z'
'-y, x-y, z'
'-x+y, -x, z'
'-y, -x, z+1/2'
'-x+y, y, z+1/2'
'x, x-y, z+1/2'
'x+2/3, y+1/3, z+1/3'
'-y+2/3, x-y+1/3, z+1/3'
'-x+y+2/3, -x+1/3, z+1/3'
'-y+2/3, -x+1/3, z+5/6'
'-x+y+2/3, y+1/3, z+5/6'
'x+2/3, x-y+1/3, z+5/6'
'x+1/3, y+2/3, z+2/3'
'-y+1/3, x-y+2/3, z+2/3'
'-x+y+1/3, -x+2/3, z+2/3'
'-y+1/3, -x+2/3, z+7/6'
'-x+y+1/3, y+2/3, z+7/6'
'x+1/3, x-y+2/3, z+7/6'

loop_
_atom_site_label
_atom_site_type_symbol
_atom_site_fract_x
_atom_site_fract_y
_atom_site_fract_z
_atom_site_U_iso_or_equiv
_atom_site_adp_type
_atom_site_occupancy
_atom_site_symmetry_multiplicity
_atom_site_calc_flag
_atom_site_refinement_flags
_atom_site_disorder_assembly
_atom_site_disorder_group
Pb1 Pb 0.0000 0.0000 0.03526(4) 0.02014(14) Uani 1 3 d S . .
Pb2 Pb 0.33145(3) 0.175405(19) 0.25871(2) 0.02277(10) Uani 1 1 d . . .
O1 O 0.2733(4) 0.2235(4) 0.3524(4) 0.0131(16) Uani 1 1 d . . .
O2 O 0.3872(4) 0.1113(4) 0.0965(5) 0.0160(17) Uani 1 1 d . . .
O3 O 0.4002(5) 0.2925(4) 0.1144(5) 0.0161(17) Uani 1 1 d . . .
O4 O 0.4481(5) 0.2260(4) 0.3526(7) 0.0133(19) Uani 1 1 d . . .
O5 O 0.2910(4) 0.0678(4) 0.3664(4) 0.0141(15) Uani 1 1 d . . .
O6 O 0.5180(4) 0.3946(4) 0.1052(4) 0.0168(16) Uani 1 1 d . . .
O7 O 0.4782(4) 0.3132(4) 0.2165(4) 0.0167(16) Uani 1 1 d . . .
O8 O 0.3558(3) -0.0106(4) 0.0949(6) 0.0169(17) Uani 1 1 d . . .
O9 O 0.1674(4) 0.1990(4) 0.4165(4) 0.0165(16) Uani 1 1 d . . .
O10 O 0.5312(4) 0.3299(5) 0.4199(6) 0.0194(14) Uani 1 1 d . . .
O11 O 0.2182(4) 0.1819(4) 0.1938(4) 0.0159(15) Uani 1 1 d . . .
O12 O 0.3241(4) 0.0400(4) 0.2038(5) 0.0161(14) Uani 1 1 d . . .
O13 O 0.3423(4) 0.2542(4) -0.0073(4) 0.0179(16) Uani 1 1 d . . .
O14 O 0.5583(4) 0.4496(4) 0.4331(7) 0.0156(19) Uani 1 1 d . . .
O15 O 0.2489(4) 0.1713(4) 0.4784(4) 0.0181(14) Uani 1 1 d . . .
O16 O 0.5837(4) 0.3392(4) 0.1459(4) 0.0186(16) Uani 1 1 d . . .
O17 O 0.1321(3) 0.1229(4) 0.5318(4) 0.0139(14) Uani 1 1 d . . .
O18 O 0.4183(4) 0.2516(4) 0.4761(4) 0.0200(14) Uani 1 1 d . . .
O19 O 0.1210(5) 0.0616(4) 0.1905(6) 0.017(2) Uani 1 1 d . . .
O20 O 0.5612(5) 0.2851(4) 0.2722(6) 0.0130(18) Uani 1 1 d . . .
B1 B 0.4591(6) 0.3492(6) 0.1574(6) 0.013(2) Uani 1 1 d . . .
B2 B 0.5396(6) 0.3130(6) 0.2117(6) 0.014(2) Uani 1 1 d . . .
B3 B 0.3754(6) 0.3089(6) 0.0497(6) 0.011(2) Uiso 1 1 d . . .
B4 B 0.2899(6) -0.0663(7) 0.0939(7) 0.016(2) Uani 1 1 d . . .
B5 B 0.5701(7) 0.3783(6) 0.0906(6) 0.013(2) Uani 1 1 d . . .
B6 B 0.3784(6) 0.0518(6) 0.1446(6) 0.012(2) Uiso 1 1 d . . .
B7 B 0.6027(6) 0.4693(6) 0.3716(6) 0.011(2) Uani 1 1 d . . .
B8 B 0.1134(6) 0.1620(7) 0.4747(7) 0.012(2) Uani 1 1 d . . .
B9 B 0.4328(6) 0.1303(6) 0.0359(7) 0.016(3) Uani 1 1 d . . .
B10 B 0.1731(6) 0.1209(6) 0.1428(7) 0.013(2) Uiso 1 1 d . . .
B11 B 0.2313(7) 0.2000(7) 0.4143(7) 0.016(3) Uani 1 1 d . . .
B12 B 0.4669(7) 0.2692(7) 0.4150(7) 0.018(3) Uani 1 1 d . . .
Li1 Li 0.6667 0.3333 0.117(4) 0.049(10) Uani 1 3 d S . .
Li2 Li 0.3315(8) 0.1646(12) 0.0275(12) 0.026(6) Uani 1 1 d . . .

loop_
_atom_site_aniso_label
_atom_site_aniso_U_11
_atom_site_aniso_U_22
_atom_site_aniso_U_33
_atom_site_aniso_U_23
_atom_site_aniso_U_13
_atom_site_aniso_U_12
Pb1 0.0207(2) 0.0207(2) 0.0190(4) 0.000 0.000 0.01037(10)
Pb2 0.0211(2) 0.0219(2) 0.0244(2) -0.0028(2) 0.00128(12) 0.0101(2)
O1 0.015(4) 0.014(4) 0.007(4) -0.004(3) 0.000(3) 0.005(3)
O2 0.012(4) 0.023(5) 0.014(4) 0.006(3) 0.007(3) 0.011(4)
O3 0.022(5) 0.018(4) 0.011(4) 0.006(3) -0.006(3) 0.012(4)
O4 0.012(4) 0.013(4) 0.014(4) 0.003(3) -0.001(3) 0.006(3)
O5 0.012(4) 0.024(4) 0.005(4) -0.001(3) -0.001(3) 0.007(3)
O6 0.022(4) 0.021(4) 0.016(4) 0.008(3) 0.005(3) 0.017(4)
O7 0.015(4) 0.027(4) 0.011(4) 0.012(3) 0.006(3) 0.013(3)
O8 0.015(4) 0.017(4) 0.014(4) -0.009(3) 0.007(3) 0.005(3)
O9 0.016(4) 0.024(4) 0.015(4) 0.007(3) 0.008(3) 0.014(3)
O10 0.020(4) 0.019(4) 0.015(3) -0.007(3) 0.000(4) 0.007(4)
O11 0.021(4) 0.015(4) 0.021(4) -0.004(3) -0.005(3) 0.016(3)
O12 0.011(4) 0.009(3) 0.019(4) -0.003(3) 0.010(3) -0.001(3)
O13 0.032(4) 0.015(4) 0.010(3) -0.008(3) -0.012(3) 0.015(3)
O14 0.013(4) 0.023(4) 0.016(5) 0.005(3) 0.007(3) 0.013(4)
O15 0.014(4) 0.027(4) 0.018(3) 0.008(3) 0.005(3) 0.013(3)
O16 0.018(4) 0.026(4) 0.013(4) 0.009(3) 0.004(3) 0.011(4)
O17 0.006(3) 0.023(4) 0.013(3) 0.004(3) -0.001(3) 0.007(3)
O18 0.025(4) 0.010(4) 0.016(3) -0.008(3) 0.004(3) 0.002(3)
O19 0.018(4) 0.021(4) 0.014(5) -0.002(3) 0.005(3) 0.010(4)
O20 0.013(4) 0.013(4) 0.014(5) 0.008(3) 0.004(3) 0.008(3)
B1 0.018(6) 0.014(5) 0.016(6) 0.011(4) 0.009(4) 0.015(5)
B2 0.011(5) 0.014(6) 0.016(7) 0.002(4) 0.000(4) 0.006(5)
B4 0.010(5) 0.019(6) 0.015(6) -0.003(5) -0.006(4) 0.003(5)
B5 0.020(6) 0.010(5) 0.009(6) 0.003(4) -0.004(4) 0.008(5)
B7 0.014(6) 0.008(5) 0.009(6) -0.005(4) -0.006(4) 0.005(5)
B8 0.010(5) 0.022(5) 0.011(5) 0.008(4) 0.003(4) 0.012(5)
B9 0.015(6) 0.008(5) 0.031(7) 0.000(4) 0.004(5) 0.009(5)
B11 0.017(6) 0.013(6) 0.020(7) 0.002(4) 0.008(5) 0.010(5)
B12 0.019(6) 0.024(7) 0.018(7) -0.003(5) -0.004(5) 0.016(5)
Li1 0.011(9) 0.011(9) 0.12(3) 0.000 0.000 0.006(5)
Li2 0.021(10) 0.029(10) 0.021(14) -0.014(10) 0.003(7) 0.007(7)

loop_
_atom_type_symbol
_atom_type_description
_atom_type_scat_dispersion_real
_atom_type_scat_dispersion_imag
_atom_type_scat_source
Li Li -0.0003 0.0001 'International Tables Vol C Tables 4.2.6.8 and 6.1.1.4'
B B 0.0013 0.0007 'International Tables Vol C Tables 4.2.6.8 and 6.1.1.4'
O O 0.0106 0.0060 'International Tables Vol C Tables 4.2.6.8 and 6.1.1.4'
Pb Pb -3.3944 10.1111 'International Tables Vol C Tables 4.2.6.8 and 6.1.1.4'

loop_
_geom_angle_atom_site_label_1
_geom_angle_atom_site_label_2
_geom_angle_atom_site_label_3
_geom_angle
_geom_angle_site_symmetry_1
_geom_angle_site_symmetry_3
O20 Pb1 O20 83.2(3) 15_554 13_444
O20 Pb1 O20 83.2(3) 15_554 14_544
O20 Pb1 O20 83.2(3) 13_444 14_544
O6 Pb2 O1 82.0(2) 17_544 .
O6 Pb2 O4 129.3(3) 17_544 .
O1 Pb2 O4 90.5(2) . .
O6 Pb2 O5 52.1(2) 17_544 .
O1 Pb2 O5 84.7(2) . .
O4 Pb2 O5 77.3(2) . .
B11 O1 B6 118.4(9) . 16_554
B11 O1 Pb2 136.9(7) . .
B6 O1 Pb2 103.3(6) 16_554 .
B9 O2 B6 117.2(8) . .
B9 O2 Li2 86.5(8) . .
B6 O2 Li2 147.3(8) . .
B3 O3 B1 119.3(8) . .
B12 O4 B8 119.3(10) . 10_554
B12 O4 Pb2 130.5(7) . .
B8 O4 Pb2 107.1(7) 10_554 .
B4 O5 B1 117.7(8) 9 17_544
B4 O5 Pb2 146.4(7) 9 .
B1 O5 Pb2 94.9(5) 17_544 .
B5 O6 B1 119.6(8) . .
B5 O6 Pb2 133.8(7) . 11_554
B1 O6 Pb2 104.4(5) . 11_554
B2 O7 B1 120.5(8) . .
B4 O8 B6 123.8(9) . .
B11 O9 B8 124.1(8) . .
B12 O10 B10 122.4(9) . 8
B9 O11 B10 119.5(8) 16_554 .
B3 O12 B6 122.2(8) 17_544 .
B4 O13 B3 118.3(8) 11_554 .
B4 O13 Li2 128.1(8) 11_554 .
B3 O13 Li2 112.4(8) . .
B7 O14 B10 117.4(9) . 8
B7 O14 Li2 83.8(8) . 8
B10 O14 Li2 143.8(9) 8 8
B7 O15 B11 121.4(7) 17_544 .
B7 O15 Li2 96.4(8) 17_544 6
B11 O15 Li2 142.0(8) . 6
B5 O16 B2 119.0(9) . .
B5 O16 Li1 110.5(19) . .
B2 O16 Li1 130.5(19) . .
B7 O17 B8 120.9(8) 17_544 .
B12 O18 B9 119.1(8) . 6
B12 O18 Li2 142.5(10) . 6
B9 O18 Li2 97.4(9) 6 6
B5 O19 B10 120.1(10) 17_544 .
B2 O20 B8 115.6(9) . 10_554
B2 O20 Pb1 136.4(7) . 7
B8 O20 Pb1 105.3(7) 10_554 7
O3 B1 O7 105.4(8) . .
O3 B1 O6 110.9(8) . .
O7 B1 O6 113.6(8) . .
O3 B1 O5 116.4(8) . 11_554
O7 B1 O5 106.9(8) . 11_554
O6 B1 O5 103.9(8) . 11_554
O7 B2 O20 120.3(9) . .
O7 B2 O16 121.8(9) . .
O20 B2 O16 117.9(10) . .
O12 B3 O3 123.3(9) 11_554 .
O12 B3 O13 120.2(9) 11_554 .
O3 B3 O13 116.5(9) . .
O12 B3 Li2 159.5(9) 11_554 .
O3 B3 Li2 77.2(7) . .
O13 B3 Li2 39.6(6) . .
O8 B4 O5 121.2(11) . 14_544
O8 B4 O13 119.0(10) . 17_544
O5 B4 O13 119.8(10) 14_544 17_544
O19 B5 O6 123.3(9) 11_554 .
O19 B5 O16 117.6(10) 11_554 .
O6 B5 O16 119.0(9) . .
O19 B5 Li1 77.1(15) 11_554 .
O6 B5 Li1 159.4(16) . .
O16 B5 Li1 41.1(14) . .
O2 B6 O8 108.7(8) . .
O2 B6 O12 106.4(8) . .
O8 B6 O12 111.9(8) . .
O2 B6 O1 117.4(8) . 10_554
O8 B6 O1 104.3(8) . 10_554
O12 B6 O1 108.2(8) . 10_554
O14 B7 O17 123.9(10) . 11_554
O14 B7 O15 116.1(9) . 11_554
O17 B7 O15 120.0(9) 11_554 11_554
O14 B7 Li2 65.1(7) . 8
O17 B7 Li2 170.9(9) 11_554 8
O15 B7 Li2 51.1(6) 11_554 8
O9 B8 O20 110.4(9) . 16_554
O9 B8 O17 113.6(7) . .
O20 B8 O17 103.1(9) 16_554 .
O9 B8 O4 106.2(9) . 16_554
O20 B8 O4 117.1(7) 16_554 16_554
O17 B8 O4 106.8(9) . 16_554
O11 B9 O2 126.4(10) 10_554 .
O11 B9 O18 120.2(10) 10_554 6_554
O2 B9 O18 113.3(9) . 6_554
O11 B9 Li2 170.2(10) 10_554 .
O2 B9 Li2 62.9(7) . .
O18 B9 Li2 50.4(6) 6_554 .
O10 B10 O19 106.1(9) 15_554 .
O10 B10 O14 108.0(10) 15_554 15_554
O19 B10 O14 116.2(8) . 15_554
O10 B10 O11 113.8(8) 15_554 .
O19 B10 O11 109.0(9) . .
O14 B10 O11 104.0(8) 15_554 .
O1 B11 O9 121.4(10) . .
O1 B11 O15 120.9(10) . .
O9 B11 O15 117.6(9) . .
O4 B12 O10 121.9(11) . .
O4 B12 O18 119.0(11) . .
O10 B12 O18 119.1(10) . .
O16 Li1 O16 113.6(17) 2_655 .
O16 Li1 O16 113.6(17) 2_655 3_665
O16 Li1 O16 113.6(17) . 3_665
O16 Li1 B5 28.5(6) 2_655 2_655
O16 Li1 B5 107.1(4) . 2_655
O16 Li1 B5 135.5(5) 3_665 2_655
O16 Li1 B5 135.5(5) 2_655 .
O16 Li1 B5 28.5(6) . .
O16 Li1 B5 107.1(4) 3_665 .
B5 Li1 B5 117.4(8) 2_655 .
O16 Li1 B5 107.1(4) 2_655 3_665
O16 Li1 B5 135.5(5) . 3_665
O16 Li1 B5 28.5(6) 3_665 3_665
B5 Li1 B5 117.4(8) 2_655 3_665
B5 Li1 B5 117.4(8) . 3_665
O13 Li2 O15 114.4(11) . 6_554
O13 Li2 O18 101.3(9) . 6_554
O15 Li2 O18 102.3(9) 6_554 6_554
O13 Li2 O14 106.1(9) . 15_554
O15 Li2 O14 63.7(6) 6_554 15_554
O18 Li2 O14 152.5(13) 6_554 15_554
O13 Li2 O2 144.3(9) . .
O15 Li2 O2 100.6(10) 6_554 .
O18 Li2 O2 62.8(7) 6_554 .
O14 Li2 O2 95.3(9) 15_554 .
O13 Li2 B7 113.4(9) . 15_554
O15 Li2 B7 32.5(4) 6_554 15_554
O18 Li2 B7 131.1(10) 6_554 15_554
O14 Li2 B7 31.2(4) 15_554 15_554
O2 Li2 B7 99.7(9) . 15_554
O13 Li2 B9 126.8(8) . .
O15 Li2 B9 103.4(10) 6_554 .
O18 Li2 B9 32.2(5) 6_554 .
O14 Li2 B9 124.2(11) 15_554 .
O2 Li2 B9 30.6(4) . .
B7 Li2 B9 118.5(10) 15_554 .
O13 Li2 B3 28.1(4) . .
O15 Li2 B3 138.2(11) 6_554 .
O18 Li2 B3 103.8(8) 6_554 .
O14 Li2 B3 101.7(7) 15_554 .
O2 Li2 B3 120.3(7) . .
B7 Li2 B3 123.2(8) 15_554 .
B9 Li2 B3 116.0(7) . .

loop_
_geom_bond_atom_site_label_1
_geom_bond_atom_site_label_2
_geom_bond_distance
_geom_bond_site_symmetry_2
Pb1 O20 2.582(10) 15_554
Pb1 O20 2.582(10) 13_444
Pb1 O20 2.582(10) 14_544
Pb2 O6 2.564(7) 17_544
Pb2 O1 2.564(7) .
Pb2 O4 2.723(10) .
Pb2 O5 2.753(7) .
O1 B11 1.325(14) .
O1 B6 1.499(13) 16_554
O2 B9 1.351(14) .
O2 B6 1.461(13) .
O2 Li2 2.36(3) .
O3 B3 1.357(13) .
O3 B1 1.454(13) .
O4 B12 1.346(16) .
O4 B8 1.505(15) 10_554
O5 B4 1.331(14) 9
O5 B1 1.512(12) 17_544
O6 B5 1.363(14) .
O6 B1 1.464(13) .
O6 Pb2 2.564(7) 11_554
O7 B2 1.334(14) .
O7 B1 1.462(13) .
O8 B4 1.331(14) .
O8 B6 1.461(13) .
O9 B11 1.372(14) .
O9 B8 1.440(13) .
O10 B12 1.356(16) .
O10 B10 1.452(15) 8
O11 B9 1.327(13) 16_554
O11 B10 1.476(13) .
O12 B3 1.341(13) 17_544
O12 B6 1.479(13) .
O13 B4 1.418(14) 11_554
O13 B3 1.424(13) .
O13 Li2 1.93(3) .
O14 B7 1.346(15) .
O14 B10 1.472(14) 8
O14 Li2 2.358(19) 8
O15 B7 1.399(13) 17_544
O15 B11 1.407(14) .
O15 Li2 2.024(18) 6
O16 B5 1.399(12) .
O16 B2 1.403(13) .
O16 Li1 1.93(2) .
O17 B7 1.355(13) 17_544
O17 B8 1.480(13) .
O18 B12 1.398(14) .
O18 B9 1.423(14) 6
O18 Li2 2.057(18) 6
O19 B5 1.344(15) 17_544
O19 B10 1.465(14) .
O20 B2 1.395(14) .
O20 B8 1.463(14) 10_554
O20 Pb1 2.582(10) 7
B1 O5 1.512(12) 11_554
B3 O12 1.341(13) 11_554
B3 Li2 2.80(3) .
B4 O5 1.332(14) 14_544
B4 O13 1.417(14) 17_544
B5 O19 1.344(15) 11_554
B5 Li1 2.749(17) .
B6 O1 1.499(13) 10_554
B7 O17 1.355(13) 11_554
B7 O15 1.399(13) 11_554
B7 Li2 2.59(2) 8
B8 O20 1.463(14) 16_554
B8 O4 1.505(15) 16_554
B9 O11 1.327(13) 10_554
B9 O18 1.423(14) 6_554
B9 Li2 2.65(2) .
B10 O10 1.452(15) 15_554
B10 O14 1.472(14) 15_554
Li1 O16 1.93(2) 2_655
Li1 O16 1.93(2) 3_665
Li1 B5 2.749(17) 2_655
Li1 B5 2.749(17) 3_665
Li2 O15 2.023(18) 6_554
Li2 O18 2.057(18) 6_554
Li2 O14 2.358(19) 15_554
Li2 B7 2.59(2) 15_554
